data_1568555
loop_
_publ_author_name
'K\"onig, Nils'
'God\'inez-Loyola, Yokari'
'Yang, Fangshun'
'Laube, Christian'
'Laue, Michael'
'L\"onnecke, Peter'
'Strassert, Cristian A.'
'Hey-Hawkins, Evamarie'

_publ_section_title
;
 Facile modification of phosphole-based aggregation-induced emission
 luminogens with sulfonyl isocyanates
;
_journal_issue 9
_journal_name_full 'Chemical Science'
_journal_page_first 2267
_journal_page_last 2274
_journal_paper_doi 10.1039/D3SC00308F
_journal_volume 14
_journal_year 2023
_chemical_formula_moiety 'C34 H25 Cl N O2 P S'
_chemical_formula_sum 'C34 H25 Cl N O2 P S'
_chemical_formula_weight 578.03
_space_group_crystal_system monoclinic
_space_group_IT_number 14
_space_group_name_Hall '-P 2ybc'
_space_group_name_H-M_alt 'P 1 21/c 1'
_atom_sites_solution_hydrogens difmap
_atom_sites_solution_primary dual
_atom_sites_solution_secondary difmap
_audit_creation_method SHELXL-2018/3
_audit_update_record
;
2022-11-11 deposited with the CCDC.	2023-01-24 downloaded from the CCDC.
;
_cell_angle_alpha 90
_cell_angle_beta 92.5580(10)
_cell_angle_gamma 90
_cell_formula_units_Z 8
_cell_length_a 16.4340(2)
_cell_length_b 15.6804(2)
_cell_length_c 22.1748(3)
_cell_measurement_reflns_used 15648
_cell_measurement_temperature 130(2)
_cell_measurement_theta_max 31.8470
_cell_measurement_theta_min 2.2370
_cell_volume 5708.57(13)
_computing_cell_refinement 'CrysAlisPro 1.171.40.74a (Rigaku OD, 2020)'
_computing_data_collection 'CrysAlisPro 1.171.40.74a (Rigaku OD, 2020)'
_computing_data_reduction 'CrysAlisPro 1.171.40.74a (Rigaku OD, 2020)'
_computing_molecular_graphics
;
 ORTEP3 for Windows
 L. J. Farrugia, J. Appl. Crystallogr. 1997, 30, 565.
 or
 DIAMOND Version 4.5.3
 K. Brandenburg, Crystal Impact GbR, Bonn, Germany
;
_computing_publication_material
;
 WINGX
 L.J. Farrugia,
 J. Appl. Cryst., 2012, 45, 849-854.
;
_computing_structure_refinement 'SHELXL-2018/3 (Sheldrick, 2018)'
_computing_structure_solution SHELXT-2018-2
_diffrn_ambient_temperature 130(2)
_diffrn_detector_area_resol_mean 16.3560
_diffrn_measured_fraction_theta_full 1.000
_diffrn_measured_fraction_theta_max 0.933
_diffrn_measurement_device_type 'Xcalibur, Sapphire3, Gemini'
_diffrn_measurement_method '\w scans'
_diffrn_radiation_type MoK\a
_diffrn_radiation_wavelength 0.71073
_diffrn_reflns_av_R_equivalents 0.0465
_diffrn_reflns_av_unetI/netI 0.0454
_diffrn_reflns_Laue_measured_fraction_full 1.000
_diffrn_reflns_Laue_measured_fraction_max 0.933
_diffrn_reflns_limit_h_max 24
_diffrn_reflns_limit_h_min -23
_diffrn_reflns_limit_k_max 23
_diffrn_reflns_limit_k_min -22
_diffrn_reflns_limit_l_max 33
_diffrn_reflns_limit_l_min -32
_diffrn_reflns_number 73955
_diffrn_reflns_point_group_measured_fraction_full 1.000
_diffrn_reflns_point_group_measured_fraction_max 0.933
_diffrn_reflns_theta_full 30.510
_diffrn_reflns_theta_max 32.229
_diffrn_reflns_theta_min 1.796
_diffrn_source 'fine-focus sealed X-ray tube'
_exptl_absorpt_coefficient_mu 0.296
_exptl_absorpt_correction_T_max 1.00000
_exptl_absorpt_correction_T_min 0.79907
_exptl_absorpt_correction_type multi-scan
_exptl_absorpt_process_details
;
CrysAlisPro 1.171.40.74a (Rigaku Oxford Diffraction, 2020)
Empirical absorption correction using spherical harmonics,
 implemented in SCALE3 ABSPACK scaling algorithm.
;
_exptl_crystal_colour 'clear intense yellow'
_exptl_crystal_density_diffrn 1.345
_exptl_crystal_description prism
_exptl_crystal_F_000 2400
_exptl_crystal_size_max 0.40
_exptl_crystal_size_mid 0.30
_exptl_crystal_size_min 0.10
_refine_diff_density_max 0.340
_refine_diff_density_min -0.565
_refine_diff_density_rms 0.061
_refine_ls_extinction_method none
_refine_ls_goodness_of_fit_ref 1.026
_refine_ls_hydrogen_treatment refall
_refine_ls_matrix_type full
_refine_ls_number_parameters 934
_refine_ls_number_reflns 18861
_refine_ls_number_restraints 15
_refine_ls_restrained_S_all 1.026
_refine_ls_R_factor_all 0.0715
_refine_ls_R_factor_gt 0.0437
_refine_ls_shift/su_max 0.002
_refine_ls_shift/su_mean 0.000
_refine_ls_structure_factor_coef Fsqd
_refine_ls_weighting_details 'w=1/[\s^2^(Fo^2^)+(0.0502P)^2^+1.6699P] where P=(Fo^2^+2Fc^2^)/3'
_refine_ls_weighting_scheme calc
_refine_ls_wR_factor_gt 0.0998
_refine_ls_wR_factor_ref 0.1139
_reflns_Friedel_coverage 0.000
_reflns_number_gt 13633
_reflns_number_total 18861
_reflns_threshold_expression 'I > 2\s(I)'
_cod_data_source_file d3sc00308f2.cif
_cod_data_source_block comp_9a_x3292fin
_cod_original_sg_symbol_H-M 'P 21/c'
_cod_database_code 1568555
_shelx_shelxl_version_number 2018/3
_shelx_space_group_comment
;
The symmetry employed for this shelxl refinement is uniquely defined
by the following loop, which should always be used as a source of
symmetry information in preference to the above space-group names.
They are only intended as comments.
;

loop_
_space_group_symop_operation_xyz
'x, y, z'
'-x, y+1/2, -z+1/2'
'-x, -y, -z'
'x, -y-1/2, z-1/2'

loop_
_atom_site_label
_atom_site_type_symbol
_atom_site_fract_x
_atom_site_fract_y
_atom_site_fract_z
_atom_site_U_iso_or_equiv
_atom_site_adp_type
_atom_site_occupancy
_atom_site_site_symmetry_order
_atom_site_calc_flag
_atom_site_refinement_flags_posn
_atom_site_refinement_flags_adp
_atom_site_refinement_flags_occupancy
_atom_site_disorder_assembly
_atom_site_disorder_group
Cl1 Cl 0.66137(3) 0.84107(4) 0.17688(3) 0.03092(15) Uani 0.872(2) 1 d D . P A 1
Cl2 Cl 1.11627(3) 0.63519(3) 0.42734(3) 0.04823(13) Uani 1 1 d . . . . .
S1 S 0.59361(4) 0.80709(4) 0.24999(3) 0.02333(13) Uani 0.872(2) 1 d D . P A 1
S2 S 1.05798(2) 0.74244(2) 0.46047(2) 0.02347(8) Uani 1 1 d . . . . .
P1 P 0.49976(2) 0.66519(2) 0.21076(2) 0.01838(8) Uani 1 1 d . . . . .
P2 P 0.89475(2) 0.70556(2) 0.42993(2) 0.01733(7) Uani 1 1 d . . . . .
O1 O 0.5739(2) 0.88707(16) 0.27662(10) 0.0361(5) Uani 0.872(2) 1 d D . P A 1
O2 O 0.64567(15) 0.74983(18) 0.28280(11) 0.0325(4) Uani 0.872(2) 1 d D . P A 1
O3 O 1.10515(8) 0.76222(8) 0.51376(6) 0.0339(3) Uani 1 1 d . . . . .
O4 O 1.05788(8) 0.80101(8) 0.41108(6) 0.0356(3) Uani 1 1 d . . . . .
N1 N 0.51582(8) 0.76601(8) 0.21926(6) 0.0224(2) Uani 1 1 d D . . . .
N2 N 0.97286(8) 0.70801(8) 0.47691(5) 0.0206(2) Uani 1 1 d . . . . .
C1 C 0.57282(9) 0.59820(9) 0.17571(6) 0.0200(3) Uani 1 1 d . . . . .
C2 C 0.60045(9) 0.54069(9) 0.21760(6) 0.0191(3) Uani 1 1 d . . . . .
C3 C 0.56232(9) 0.54748(9) 0.27826(6) 0.0191(3) Uani 1 1 d . . . . .
C4 C 0.50393(9) 0.60793(9) 0.28086(6) 0.0195(3) Uani 1 1 d . . . . .
C5 C 0.40419(9) 0.65738(9) 0.16952(6) 0.0201(3) Uani 1 1 d . . . . .
C6 C 0.37963(10) 0.57882(10) 0.14542(7) 0.0235(3) Uani 1 1 d . . . . .
C7 C 0.30633(10) 0.57308(11) 0.11198(7) 0.0263(3) Uani 1 1 d . . . . .
C8 C 0.25759(11) 0.64469(11) 0.10352(8) 0.0302(3) Uani 1 1 d . . . . .
C9 C 0.28146(11) 0.72208(12) 0.12819(9) 0.0347(4) Uani 1 1 d . . . . .
C10 C 0.35535(10) 0.72928(10) 0.16109(8) 0.0278(3) Uani 1 1 d . . . . .
C11 C 0.58331(9) 0.59894(10) 0.10999(6) 0.0217(3) Uani 1 1 d . . . . .
C12 C 0.58284(12) 0.67549(11) 0.07813(8) 0.0319(4) Uani 1 1 d . . . . .
C13 C 0.58917(13) 0.67566(13) 0.01560(8) 0.0376(4) Uani 1 1 d . . . . .
C14 C 0.59495(11) 0.60024(13) -0.01551(8) 0.0342(4) Uani 1 1 d . . . . .
C15 C 0.59394(11) 0.52351(13) 0.01531(7) 0.0321(4) Uani 1 1 d . . . . .
C16 C 0.58805(10) 0.52274(11) 0.07734(7) 0.0261(3) Uani 1 1 d . . . . .
C17 C 0.66079(9) 0.47386(9) 0.20474(6) 0.0196(3) Uani 1 1 d . . . . .
C18 C 0.73404(9) 0.49642(10) 0.17931(7) 0.0223(3) Uani 1 1 d . . . . .
C19 C 0.78905(10) 0.43380(11) 0.16357(7) 0.0267(3) Uani 1 1 d . . . . .
C20 C 0.77106(11) 0.34837(11) 0.17237(7) 0.0287(3) Uani 1 1 d . . . . .
C21 C 0.69878(11) 0.32572(11) 0.19825(8) 0.0278(3) Uani 1 1 d . . . . .
C22 C 0.64403(10) 0.38785(10) 0.21482(7) 0.0225(3) Uani 1 1 d . . . . .
C23 C 0.59225(9) 0.49632(9) 0.33063(6) 0.0204(3) Uani 1 1 d . . . . .
C24 C 0.67589(10) 0.49192(10) 0.34450(7) 0.0232(3) Uani 1 1 d . . . . .
C25 C 0.70533(11) 0.44886(11) 0.39553(7) 0.0291(3) Uani 1 1 d . . . . .
C26 C 0.65166(13) 0.40965(12) 0.43297(8) 0.0352(4) Uani 1 1 d . . . . .
C27 C 0.56850(12) 0.41221(11) 0.41918(8) 0.0339(4) Uani 1 1 d . . . . .
C28 C 0.53842(10) 0.45546(10) 0.36822(7) 0.0266(3) Uani 1 1 d . . . . .
C29 C 0.45484(9) 0.63589(10) 0.33183(6) 0.0205(3) Uani 1 1 d . . . . .
C30 C 0.47932(11) 0.70424(11) 0.36846(7) 0.0278(3) Uani 1 1 d . . . . .
C31 C 0.42901(13) 0.73366(12) 0.41291(8) 0.0347(4) Uani 1 1 d . . . . .
C32 C 0.35460(12) 0.69507(12) 0.42113(8) 0.0347(4) Uani 1 1 d . . . . .
C33 C 0.33060(11) 0.62630(12) 0.38579(8) 0.0333(4) Uani 1 1 d . . . . .
C34 C 0.37998(10) 0.59694(11) 0.34100(7) 0.0265(3) Uani 1 1 d . . . . .
C35 C 0.87016(9) 0.80609(9) 0.39609(6) 0.0186(3) Uani 1 1 d . . . . .
C36 C 0.87498(8) 0.79772(9) 0.33548(6) 0.0183(3) Uani 1 1 d . . . . .
C37 C 0.89477(9) 0.70878(9) 0.31476(6) 0.0183(3) Uani 1 1 d . . . . .
C38 C 0.90396(9) 0.65001(9) 0.35956(6) 0.0183(3) Uani 1 1 d . . . . .
C39 C 0.81357(9) 0.66160(9) 0.47087(7) 0.0205(3) Uani 1 1 d . . . . .
C40 C 0.73597(10) 0.65699(10) 0.44241(7) 0.0247(3) Uani 1 1 d . . . . .
C41 C 0.67257(10) 0.62075(11) 0.47252(8) 0.0300(3) Uani 1 1 d . . . . .
C42 C 0.68595(12) 0.58921(12) 0.53024(9) 0.0346(4) Uani 1 1 d . . . . .
C43 C 0.76276(12) 0.59331(13) 0.55829(8) 0.0364(4) Uani 1 1 d . . . . .
C44 C 0.82713(11) 0.63009(11) 0.52891(7) 0.0285(3) Uani 1 1 d . . . . .
C45 C 0.86409(9) 0.88311(9) 0.43386(6) 0.0187(3) Uani 1 1 d . . . . .
C46 C 0.81075(9) 0.88447(10) 0.48119(7) 0.0219(3) Uani 1 1 d . . . . .
C47 C 0.80741(10) 0.95519(10) 0.51865(7) 0.0240(3) Uani 1 1 d . . . . .
C48 C 0.85703(10) 1.02491(10) 0.50958(7) 0.0243(3) Uani 1 1 d . . . . .
C49 C 0.91053(10) 1.02375(10) 0.46272(7) 0.0247(3) Uani 1 1 d . . . . .
C50 C 0.91408(9) 0.95381(10) 0.42493(7) 0.0224(3) Uani 1 1 d . . . . .
C51 C 0.86259(9) 0.87033(9) 0.29352(6) 0.0189(3) Uani 1 1 d . . . . .
C52 C 0.79452(9) 0.92243(10) 0.29876(7) 0.0224(3) Uani 1 1 d . . . . .
C53 C 0.78344(11) 0.99382(11) 0.26224(7) 0.0276(3) Uani 1 1 d . . . . .
C54 C 0.83977(11) 1.01319(10) 0.21962(7) 0.0275(3) Uani 1 1 d . . . . .
C55 C 0.90706(10) 0.96135(10) 0.21343(7) 0.0268(3) Uani 1 1 d . . . . .
C56 C 0.91869(10) 0.89030(10) 0.25023(7) 0.0239(3) Uani 1 1 d . . . . .
C57 C 0.90543(9) 0.69128(9) 0.24996(6) 0.0197(3) Uani 1 1 d . . . . .
C58 C 0.84398(10) 0.71011(10) 0.20662(7) 0.0235(3) Uani 1 1 d . . . . .
C59 C 0.85699(12) 0.69569(11) 0.14578(7) 0.0300(3) Uani 1 1 d . . . . .
C60 C 0.93040(12) 0.66401(12) 0.12820(8) 0.0344(4) Uani 1 1 d . . . . .
C61 C 0.99182(12) 0.64497(12) 0.17106(8) 0.0323(4) Uani 1 1 d . . . . .
C62 C 0.97926(10) 0.65807(10) 0.23192(7) 0.0252(3) Uani 1 1 d . . . . .
C63 C 0.91036(9) 0.55633(9) 0.35802(6) 0.0188(3) Uani 1 1 d . . . . .
C64 C 0.88173(9) 0.50772(10) 0.30832(7) 0.0215(3) Uani 1 1 d . . . . .
C65 C 0.88441(10) 0.41948(10) 0.31009(7) 0.0242(3) Uani 1 1 d . . . . .
C66 C 0.91645(10) 0.37718(10) 0.36093(7) 0.0255(3) Uani 1 1 d . . . . .
C67 C 0.94459(9) 0.42409(10) 0.41044(7) 0.0238(3) Uani 1 1 d . . . . .
C68 C 0.94112(9) 0.51256(10) 0.40928(7) 0.0214(3) Uani 1 1 d . . . . .
Cl1F Cl 0.6622(4) 0.7455(5) 0.2971(3) 0.0325(4) Uani 0.128(2) 1 d D . P A 2
S1F S 0.5962(3) 0.8150(4) 0.2327(2) 0.02333(13) Uani 0.128(2) 1 d D . P A 2
O1F O 0.5783(18) 0.8918(11) 0.2633(9) 0.0361(5) Uani 0.128(2) 1 d D . P A 2
O2F O 0.6490(7) 0.8159(9) 0.1833(5) 0.03092(15) Uani 0.128(2) 1 d D . P A 2
H6 H 0.4111(12) 0.5304(13) 0.1531(8) 0.033(5) Uiso 1 1 d . . . . .
H7 H 0.2901(12) 0.5181(13) 0.0947(9) 0.037(5) Uiso 1 1 d . . . . .
H8 H 0.2076(13) 0.6397(13) 0.0801(9) 0.039(6) Uiso 1 1 d . . . . .
H9 H 0.2465(14) 0.7710(14) 0.1222(10) 0.047(6) Uiso 1 1 d . . . . .
H10 H 0.3742(13) 0.7825(13) 0.1777(9) 0.037(5) Uiso 1 1 d . . . . .
H12 H 0.5812(13) 0.7289(13) 0.0998(9) 0.038(6) Uiso 1 1 d . . . . .
H13 H 0.5871(14) 0.7297(15) -0.0051(10) 0.048(6) Uiso 1 1 d . . . . .
H14 H 0.5977(14) 0.6001(14) -0.0608(10) 0.049(6) Uiso 1 1 d . . . . .
H15 H 0.5962(13) 0.4715(14) -0.0063(9) 0.039(6) Uiso 1 1 d . . . . .
H16 H 0.5859(12) 0.4677(13) 0.0983(9) 0.036(5) Uiso 1 1 d . . . . .
H18 H 0.7437(11) 0.5555(12) 0.1728(8) 0.024(5) Uiso 1 1 d . . . . .
H19 H 0.8399(12) 0.4526(12) 0.1466(8) 0.029(5) Uiso 1 1 d . . . . .
H20 H 0.8100(13) 0.3072(13) 0.1616(9) 0.038(5) Uiso 1 1 d . . . . .
H21 H 0.6850(13) 0.2671(14) 0.2028(9) 0.038(6) Uiso 1 1 d . . . . .
H22 H 0.5934(12) 0.3724(12) 0.2318(8) 0.027(5) Uiso 1 1 d . . . . .
H24 H 0.7156(11) 0.5207(11) 0.3169(8) 0.022(4) Uiso 1 1 d . . . . .
H25 H 0.7627(14) 0.4483(14) 0.4059(9) 0.042(6) Uiso 1 1 d . . . . .
H26 H 0.6735(13) 0.3820(14) 0.4681(9) 0.042(6) Uiso 1 1 d . . . . .
H27 H 0.5314(14) 0.3834(15) 0.4461(10) 0.050(6) Uiso 1 1 d . . . . .
H28 H 0.4786(12) 0.4562(12) 0.3571(8) 0.032(5) Uiso 1 1 d . . . . .
H30 H 0.5319(14) 0.7320(14) 0.3629(9) 0.043(6) Uiso 1 1 d . . . . .
H31 H 0.4463(13) 0.7816(14) 0.4370(10) 0.044(6) Uiso 1 1 d . . . . .
H32 H 0.3161(14) 0.7158(14) 0.4529(9) 0.045(6) Uiso 1 1 d . . . . .
H33 H 0.2796(14) 0.5972(14) 0.3916(9) 0.045(6) Uiso 1 1 d . . . . .
H34 H 0.3626(13) 0.5467(14) 0.3149(9) 0.045(6) Uiso 1 1 d . . . . .
H40 H 0.7263(12) 0.6785(12) 0.4021(9) 0.030(5) Uiso 1 1 d . . . . .
H41 H 0.6174(12) 0.6170(12) 0.4526(8) 0.030(5) Uiso 1 1 d . . . . .
H42 H 0.6401(15) 0.5632(15) 0.5513(10) 0.051(6) Uiso 1 1 d . . . . .
H43 H 0.7725(14) 0.5747(14) 0.5996(10) 0.049(6) Uiso 1 1 d . . . . .
H44 H 0.8826(13) 0.6328(13) 0.5484(9) 0.037(5) Uiso 1 1 d . . . . .
H46 H 0.7768(12) 0.8363(12) 0.4878(8) 0.031(5) Uiso 1 1 d . . . . .
H47 H 0.7703(13) 0.9544(13) 0.5518(9) 0.040(6) Uiso 1 1 d . . . . .
H48 H 0.8545(12) 1.0735(12) 0.5344(8) 0.029(5) Uiso 1 1 d . . . . .
H49 H 0.9432(13) 1.0732(13) 0.4567(9) 0.036(5) Uiso 1 1 d . . . . .
H50 H 0.9512(11) 0.9539(11) 0.3918(8) 0.023(4) Uiso 1 1 d . . . . .
H52 H 0.7557(11) 0.9068(11) 0.3274(8) 0.025(5) Uiso 1 1 d . . . . .
H53 H 0.7373(13) 1.0278(13) 0.2662(9) 0.040(6) Uiso 1 1 d . . . . .
H54 H 0.8318(12) 1.0615(13) 0.1946(9) 0.035(5) Uiso 1 1 d . . . . .
H55 H 0.9461(13) 0.9758(14) 0.1824(9) 0.043(6) Uiso 1 1 d . . . . .
H56 H 0.9649(13) 0.8553(13) 0.2460(9) 0.033(5) Uiso 1 1 d . . . . .
H58 H 0.7921(12) 0.7312(12) 0.2177(8) 0.029(5) Uiso 1 1 d . . . . .
H59 H 0.8163(13) 0.7079(13) 0.1181(9) 0.039(6) Uiso 1 1 d . . . . .
H60 H 0.9395(13) 0.6568(13) 0.0859(10) 0.042(6) Uiso 1 1 d . . . . .
H61 H 1.0438(15) 0.6241(15) 0.1584(10) 0.055(7) Uiso 1 1 d . . . . .
H62 H 1.0226(12) 0.6455(12) 0.2641(8) 0.027(5) Uiso 1 1 d . . . . .
H64 H 0.8604(11) 0.5345(11) 0.2732(8) 0.021(4) Uiso 1 1 d . . . . .
H65 H 0.8649(13) 0.3881(13) 0.2756(9) 0.038(6) Uiso 1 1 d . . . . .
H66 H 0.9205(12) 0.3156(12) 0.3621(8) 0.028(5) Uiso 1 1 d . . . . .
H67 H 0.9667(12) 0.3950(12) 0.4466(8) 0.031(5) Uiso 1 1 d . . . . .
H68 H 0.9602(10) 0.5442(11) 0.4441(7) 0.017(4) Uiso 1 1 d . . . . .

loop_
_atom_site_aniso_label
_atom_site_aniso_U_11
_atom_site_aniso_U_22
_atom_site_aniso_U_33
_atom_site_aniso_U_23
_atom_site_aniso_U_13
_atom_site_aniso_U_12
Cl1 0.0243(2) 0.0347(3) 0.0338(3) 0.0061(2) 0.00187(17) -0.00470(19)
Cl2 0.0268(2) 0.0418(3) 0.0774(4) -0.0203(2) 0.0171(2) 0.00068(19)
S1 0.02091(18) 0.0236(2) 0.0254(3) -0.0025(2) -0.0004(2) -0.00253(16)
S2 0.02079(17) 0.02268(18) 0.02683(18) 0.00006(14) -0.00019(14) -0.00257(14)
P1 0.01790(16) 0.01806(17) 0.01912(17) 0.00007(13) 0.00014(13) 0.00062(13)
P2 0.01911(17) 0.01625(16) 0.01673(16) 0.00021(13) 0.00189(12) 0.00054(13)
O1 0.0310(8) 0.0299(7) 0.0475(14) -0.0158(8) 0.0043(11) -0.0049(6)
O2 0.0269(12) 0.0363(7) 0.0333(13) 0.0092(9) -0.0091(7) -0.0034(8)
O3 0.0315(6) 0.0316(6) 0.0375(7) -0.0015(5) -0.0102(5) -0.0078(5)
O4 0.0282(6) 0.0412(7) 0.0373(7) 0.0137(6) 0.0012(5) -0.0086(5)
N1 0.0184(6) 0.0193(6) 0.0292(6) -0.0013(5) -0.0016(5) -0.0002(5)
N2 0.0225(6) 0.0206(6) 0.0186(5) 0.0005(5) 0.0010(5) 0.0002(5)
C1 0.0187(6) 0.0201(7) 0.0213(6) -0.0004(5) 0.0019(5) -0.0001(5)
C2 0.0180(6) 0.0185(6) 0.0207(6) -0.0003(5) 0.0010(5) -0.0014(5)
C3 0.0189(6) 0.0191(6) 0.0194(6) 0.0000(5) 0.0004(5) -0.0024(5)
C4 0.0189(6) 0.0209(7) 0.0188(6) 0.0001(5) 0.0007(5) -0.0012(5)
C5 0.0203(6) 0.0202(7) 0.0198(6) 0.0003(5) -0.0002(5) -0.0008(5)
C6 0.0239(7) 0.0193(7) 0.0272(7) -0.0005(6) 0.0010(6) -0.0014(6)
C7 0.0272(8) 0.0245(8) 0.0270(8) -0.0030(6) -0.0006(6) -0.0063(6)
C8 0.0257(8) 0.0310(9) 0.0331(8) 0.0022(7) -0.0081(6) -0.0063(7)
C9 0.0267(8) 0.0251(8) 0.0510(11) 0.0005(7) -0.0125(8) 0.0027(7)
C10 0.0245(8) 0.0208(7) 0.0374(9) -0.0031(6) -0.0063(6) 0.0016(6)
C11 0.0185(6) 0.0261(7) 0.0206(7) 0.0013(6) 0.0018(5) -0.0005(5)
C12 0.0440(10) 0.0271(8) 0.0245(8) 0.0036(6) -0.0004(7) -0.0043(7)
C13 0.0481(11) 0.0388(10) 0.0256(8) 0.0098(7) -0.0012(7) -0.0088(9)
C14 0.0297(9) 0.0531(11) 0.0198(7) 0.0007(7) 0.0021(6) -0.0051(8)
C15 0.0314(9) 0.0424(10) 0.0225(7) -0.0066(7) 0.0008(6) 0.0037(7)
C16 0.0261(8) 0.0293(8) 0.0230(7) -0.0007(6) 0.0006(6) 0.0032(6)
C17 0.0195(6) 0.0211(7) 0.0183(6) -0.0003(5) 0.0001(5) 0.0007(5)
C18 0.0218(7) 0.0252(7) 0.0199(7) 0.0015(6) 0.0007(5) -0.0005(6)
C19 0.0208(7) 0.0391(9) 0.0202(7) 0.0006(6) 0.0026(6) 0.0032(6)
C20 0.0299(8) 0.0326(9) 0.0236(7) -0.0036(6) 0.0010(6) 0.0105(7)
C21 0.0326(8) 0.0212(7) 0.0295(8) -0.0031(6) -0.0002(6) 0.0028(6)
C22 0.0228(7) 0.0209(7) 0.0240(7) -0.0001(6) 0.0015(6) -0.0015(6)
C23 0.0231(7) 0.0190(6) 0.0192(6) 0.0001(5) 0.0006(5) 0.0007(5)
C24 0.0236(7) 0.0245(7) 0.0215(7) -0.0009(6) -0.0002(6) 0.0021(6)
C25 0.0308(8) 0.0305(8) 0.0254(8) -0.0003(6) -0.0049(6) 0.0068(7)
C26 0.0500(11) 0.0306(9) 0.0247(8) 0.0070(7) 0.0000(7) 0.0086(8)
C27 0.0440(10) 0.0283(8) 0.0301(8) 0.0100(7) 0.0101(7) 0.0030(7)
C28 0.0289(8) 0.0241(8) 0.0272(8) 0.0042(6) 0.0055(6) -0.0008(6)
C29 0.0199(7) 0.0222(7) 0.0194(6) 0.0019(5) 0.0020(5) 0.0029(5)
C30 0.0296(8) 0.0299(8) 0.0238(7) -0.0036(6) 0.0012(6) -0.0010(7)
C31 0.0459(11) 0.0345(9) 0.0240(8) -0.0063(7) 0.0034(7) 0.0062(8)
C32 0.0404(10) 0.0395(10) 0.0252(8) 0.0074(7) 0.0124(7) 0.0150(8)
C33 0.0270(8) 0.0377(10) 0.0364(9) 0.0104(7) 0.0131(7) 0.0054(7)
C34 0.0226(7) 0.0281(8) 0.0292(8) 0.0031(6) 0.0042(6) 0.0000(6)
C35 0.0192(6) 0.0161(6) 0.0205(6) 0.0009(5) 0.0019(5) 0.0007(5)
C36 0.0171(6) 0.0175(6) 0.0202(6) 0.0000(5) 0.0017(5) 0.0006(5)
C37 0.0176(6) 0.0181(6) 0.0192(6) -0.0004(5) 0.0019(5) 0.0008(5)
C38 0.0196(6) 0.0176(6) 0.0179(6) -0.0005(5) 0.0018(5) 0.0003(5)
C39 0.0222(7) 0.0170(6) 0.0227(7) 0.0000(5) 0.0048(5) 0.0009(5)
C40 0.0242(7) 0.0249(7) 0.0253(7) -0.0019(6) 0.0034(6) -0.0025(6)
C41 0.0241(8) 0.0279(8) 0.0383(9) -0.0060(7) 0.0056(7) -0.0036(6)
C42 0.0323(9) 0.0316(9) 0.0414(10) 0.0017(7) 0.0166(8) -0.0048(7)
C43 0.0365(10) 0.0415(10) 0.0320(9) 0.0128(8) 0.0110(7) 0.0017(8)
C44 0.0265(8) 0.0331(9) 0.0263(8) 0.0078(6) 0.0055(6) 0.0031(7)
C45 0.0203(6) 0.0179(6) 0.0178(6) 0.0000(5) -0.0008(5) 0.0027(5)
C46 0.0232(7) 0.0203(7) 0.0223(7) -0.0009(5) 0.0026(5) -0.0004(6)
C47 0.0288(8) 0.0230(7) 0.0202(7) -0.0018(6) 0.0030(6) 0.0033(6)
C48 0.0312(8) 0.0194(7) 0.0220(7) -0.0036(6) -0.0012(6) 0.0022(6)
C49 0.0284(8) 0.0183(7) 0.0272(7) -0.0007(6) -0.0005(6) -0.0030(6)
C50 0.0241(7) 0.0202(7) 0.0231(7) -0.0004(5) 0.0032(6) -0.0010(6)
C51 0.0213(7) 0.0170(6) 0.0183(6) -0.0003(5) 0.0005(5) -0.0006(5)
C52 0.0233(7) 0.0237(7) 0.0202(7) 0.0018(6) 0.0010(5) 0.0017(6)
C53 0.0292(8) 0.0272(8) 0.0262(8) 0.0036(6) -0.0008(6) 0.0075(6)
C54 0.0347(9) 0.0216(7) 0.0259(7) 0.0069(6) -0.0008(6) 0.0006(6)
C55 0.0303(8) 0.0241(8) 0.0265(8) 0.0055(6) 0.0056(6) -0.0034(6)
C56 0.0250(7) 0.0213(7) 0.0257(7) 0.0026(6) 0.0048(6) 0.0000(6)
C57 0.0242(7) 0.0167(6) 0.0183(6) 0.0002(5) 0.0026(5) 0.0001(5)
C58 0.0276(8) 0.0206(7) 0.0221(7) 0.0011(5) 0.0000(6) 0.0001(6)
C59 0.0386(9) 0.0300(8) 0.0210(7) 0.0008(6) -0.0032(7) -0.0023(7)
C60 0.0445(10) 0.0401(10) 0.0193(7) -0.0048(7) 0.0076(7) -0.0045(8)
C61 0.0341(9) 0.0359(9) 0.0279(8) -0.0051(7) 0.0116(7) 0.0011(7)
C62 0.0261(7) 0.0249(7) 0.0247(7) -0.0019(6) 0.0038(6) 0.0020(6)
C63 0.0181(6) 0.0174(6) 0.0210(6) 0.0004(5) 0.0026(5) 0.0005(5)
C64 0.0217(7) 0.0206(7) 0.0220(7) 0.0006(5) 0.0000(5) -0.0004(5)
C65 0.0258(7) 0.0201(7) 0.0265(7) -0.0031(6) -0.0021(6) -0.0025(6)
C66 0.0270(8) 0.0169(7) 0.0326(8) 0.0010(6) 0.0012(6) 0.0002(6)
C67 0.0229(7) 0.0211(7) 0.0273(7) 0.0045(6) 0.0006(6) 0.0024(6)
C68 0.0221(7) 0.0210(7) 0.0210(7) 0.0002(5) 0.0002(5) 0.0004(5)
Cl1F 0.0269(12) 0.0363(7) 0.0333(13) 0.0092(9) -0.0091(7) -0.0034(8)
S1F 0.02091(18) 0.0236(2) 0.0254(3) -0.0025(2) -0.0004(2) -0.00253(16)
O1F 0.0310(8) 0.0299(7) 0.0475(14) -0.0158(8) 0.0043(11) -0.0049(6)
O2F 0.0243(2) 0.0347(3) 0.0338(3) 0.0061(2) 0.00187(17) -0.00470(19)

loop_
_atom_type_symbol
_atom_type_description
_atom_type_scat_dispersion_real
_atom_type_scat_dispersion_imag
_atom_type_scat_source
Cl Cl 0.1484 0.1585 'International Tables Vol C Tables 4.2.6.8 and 6.1.1.4'
S S 0.1246 0.1234 'International Tables Vol C Tables 4.2.6.8 and 6.1.1.4'
P P 0.1023 0.0942 'International Tables Vol C Tables 4.2.6.8 and 6.1.1.4'
O O 0.0106 0.0060 'International Tables Vol C Tables 4.2.6.8 and 6.1.1.4'
N N 0.0061 0.0033 'International Tables Vol C Tables 4.2.6.8 and 6.1.1.4'
C C 0.0033 0.0016 'International Tables Vol C Tables 4.2.6.8 and 6.1.1.4'
H H 0.0000 0.0000 'International Tables Vol C Tables 4.2.6.8 and 6.1.1.4'

loop_
_geom_angle_atom_site_label_1
_geom_angle_atom_site_label_2
_geom_angle_atom_site_label_3
_geom_angle
_geom_angle_site_symmetry_1
_geom_angle_site_symmetry_3
_geom_angle_publ_flag
O2 S1 O1 119.08(16) . . ?
O2 S1 N1 115.23(12) . . ?
O1 S1 N1 110.25(17) . . ?
O2 S1 Cl1 103.34(12) . . ?
O1 S1 Cl1 103.69(11) . . ?
N1 S1 Cl1 102.85(6) . . ?
O3 S2 O4 118.68(8) . . ?
O3 S2 N2 110.11(7) . . ?
O4 S2 N2 115.58(7) . . ?
O3 S2 Cl2 103.14(6) . . ?
O4 S2 Cl2 103.48(6) . . ?
N2 S2 Cl2 103.55(5) . . ?
N1 P1 C5 105.24(7) . . ?
N1 P1 C4 112.93(7) . . ?
C5 P1 C4 114.09(7) . . ?
N1 P1 C1 120.96(7) . . ?
C5 P1 C1 109.12(7) . . ?
C4 P1 C1 94.69(7) . . ?
N2 P2 C35 114.09(7) . . ?
N2 P2 C39 105.74(7) . . ?
C35 P2 C39 113.24(7) . . ?
N2 P2 C38 118.36(7) . . ?
C35 P2 C38 95.12(7) . . ?
C39 P2 C38 110.36(7) . . ?
S1F N1 P1 130.1(2) . . ?
S1 N1 P1 125.61(8) . . ?
S2 N2 P2 123.55(8) . . ?
C2 C1 C11 129.10(14) . . ?
C2 C1 P1 107.56(11) . . ?
C11 C1 P1 122.16(11) . . ?
C1 C2 C17 123.04(13) . . ?
C1 C2 C3 114.98(13) . . ?
C17 C2 C3 121.94(12) . . ?
C4 C3 C23 124.00(13) . . ?
C4 C3 C2 114.22(12) . . ?
C23 C3 C2 121.61(13) . . ?
C3 C4 C29 130.60(13) . . ?
C3 C4 P1 108.28(11) . . ?
C29 C4 P1 120.74(11) . . ?
C10 C5 C6 120.58(14) . . ?
C10 C5 P1 120.12(11) . . ?
C6 C5 P1 119.30(11) . . ?
C7 C6 C5 119.39(15) . . ?
C8 C7 C6 120.10(15) . . ?
C9 C8 C7 120.38(15) . . ?
C8 C9 C10 120.29(16) . . ?
C5 C10 C9 119.25(15) . . ?
C12 C11 C16 118.16(14) . . ?
C12 C11 C1 120.65(14) . . ?
C16 C11 C1 121.03(14) . . ?
C11 C12 C13 120.46(17) . . ?
C14 C13 C12 120.46(17) . . ?
C13 C14 C15 119.84(16) . . ?
C16 C15 C14 120.09(17) . . ?
C15 C16 C11 120.96(16) . . ?
C22 C17 C18 119.25(14) . . ?
C22 C17 C2 120.98(13) . . ?
C18 C17 C2 119.70(13) . . ?
C19 C18 C17 120.28(15) . . ?
C20 C19 C18 120.12(15) . . ?
C19 C20 C21 119.78(15) . . ?
C22 C21 C20 120.47(16) . . ?
C21 C22 C17 120.08(15) . . ?
C24 C23 C28 119.27(14) . . ?
C24 C23 C3 119.31(13) . . ?
C28 C23 C3 121.35(14) . . ?
C25 C24 C23 120.53(15) . . ?
C26 C25 C24 119.88(16) . . ?
C25 C26 C27 120.23(16) . . ?
C26 C27 C28 120.28(17) . . ?
C27 C28 C23 119.80(16) . . ?
C30 C29 C34 119.01(15) . . ?
C30 C29 C4 121.24(14) . . ?
C34 C29 C4 119.62(14) . . ?
C31 C30 C29 120.14(17) . . ?
C32 C31 C30 120.28(17) . . ?
C33 C32 C31 119.91(16) . . ?
C32 C33 C34 120.25(17) . . ?
C33 C34 C29 120.39(16) . . ?
C36 C35 C45 130.54(13) . . ?
C36 C35 P2 108.00(10) . . ?
C45 C35 P2 120.28(10) . . ?
C35 C36 C51 122.45(13) . . ?
C35 C36 C37 114.48(12) . . ?
C51 C36 C37 123.07(12) . . ?
C38 C37 C57 124.73(13) . . ?
C38 C37 C36 115.01(12) . . ?
C57 C37 C36 120.23(12) . . ?
C37 C38 C63 131.69(13) . . ?
C37 C38 P2 107.15(10) . . ?
C63 C38 P2 120.78(10) . . ?
C44 C39 C40 120.35(14) . . ?
C44 C39 P2 121.11(12) . . ?
C40 C39 P2 118.51(11) . . ?
C41 C40 C39 119.61(15) . . ?
C42 C41 C40 120.14(16) . . ?
C41 C42 C43 120.30(16) . . ?
C42 C43 C44 120.39(17) . . ?
C39 C44 C43 119.21(16) . . ?
C46 C45 C50 119.10(13) . . ?
C46 C45 C35 119.95(13) . . ?
C50 C45 C35 120.88(13) . . ?
C47 C46 C45 120.30(14) . . ?
C48 C47 C46 120.31(15) . . ?
C47 C48 C49 119.64(14) . . ?
C50 C49 C48 120.55(15) . . ?
C49 C50 C45 120.10(14) . . ?
C52 C51 C56 118.87(14) . . ?
C52 C51 C36 119.16(13) . . ?
C56 C51 C36 121.93(13) . . ?
C53 C52 C51 120.57(15) . . ?
C54 C53 C52 120.01(15) . . ?
C55 C54 C53 119.99(15) . . ?
C54 C55 C56 120.16(15) . . ?
C55 C56 C51 120.41(15) . . ?
C58 C57 C62 119.59(14) . . ?
C58 C57 C37 121.08(13) . . ?
C62 C57 C37 119.30(13) . . ?
C59 C58 C57 119.68(15) . . ?
C60 C59 C58 120.45(16) . . ?
C59 C60 C61 120.22(15) . . ?
C60 C61 C62 119.89(17) . . ?
C61 C62 C57 120.16(15) . . ?
C68 C63 C64 117.81(13) . . ?
C68 C63 C38 119.52(13) . . ?
C64 C63 C38 122.54(13) . . ?
C65 C64 C63 120.74(14) . . ?
C64 C65 C66 120.65(14) . . ?
C67 C66 C65 119.37(14) . . ?
C66 C67 C68 120.29(14) . . ?
C67 C68 C63 121.13(14) . . ?
O1F S1F O2F 120.2(12) . . ?
O1F S1F N1 108.7(13) . . ?
O2F S1F N1 113.6(6) . . ?
O1F S1F Cl1F 103.4(9) . . ?
O2F S1F Cl1F 102.6(6) . . ?
N1 S1F Cl1F 106.9(3) . . ?

loop_
_geom_bond_atom_site_label_1
_geom_bond_atom_site_label_2
_geom_bond_distance
_geom_bond_site_symmetry_2
_geom_bond_publ_flag
Cl1 S1 2.0767(11) . ?
Cl2 S2 2.0852(6) . ?
S1 O2 1.418(3) . ?
S1 O1 1.430(2) . ?
S1 N1 1.5607(14) . ?
S2 O3 1.4185(12) . ?
S2 O4 1.4291(12) . ?
S2 N2 1.5578(13) . ?
P1 N1 1.6125(13) . ?
P1 C5 1.7860(15) . ?
P1 C4 1.7938(14) . ?
P1 C1 1.7979(15) . ?
P2 N2 1.6173(13) . ?
P2 C35 1.7844(14) . ?
P2 C39 1.7852(15) . ?
P2 C38 1.7992(14) . ?
N1 S1F 1.545(6) . ?
C1 C2 1.358(2) . ?
C1 C11 1.475(2) . ?
C2 C17 1.479(2) . ?
C2 C3 1.513(2) . ?
C3 C4 1.352(2) . ?
C3 C23 1.478(2) . ?
C4 C29 1.484(2) . ?
C5 C10 1.392(2) . ?
C5 C6 1.395(2) . ?
C6 C7 1.389(2) . ?
C7 C8 1.387(2) . ?
C8 C9 1.381(2) . ?
C9 C10 1.393(2) . ?
C11 C12 1.393(2) . ?
C11 C16 1.401(2) . ?
C12 C13 1.395(2) . ?
C13 C14 1.374(3) . ?
C14 C15 1.384(3) . ?
C15 C16 1.383(2) . ?
C17 C22 1.397(2) . ?
C17 C18 1.398(2) . ?
C18 C19 1.390(2) . ?
C19 C20 1.387(2) . ?
C20 C21 1.388(2) . ?
C21 C22 1.387(2) . ?
C23 C24 1.397(2) . ?
C23 C28 1.398(2) . ?
C24 C25 1.386(2) . ?
C25 C26 1.382(3) . ?
C26 C27 1.388(3) . ?
C27 C28 1.390(2) . ?
C29 C30 1.393(2) . ?
C29 C34 1.396(2) . ?
C30 C31 1.393(2) . ?
C31 C32 1.384(3) . ?
C32 C33 1.380(3) . ?
C33 C34 1.389(2) . ?
C35 C36 1.3562(19) . ?
C35 C45 1.4756(19) . ?
C36 C51 1.4786(19) . ?
C36 C37 1.508(2) . ?
C37 C38 1.3587(19) . ?
C37 C57 1.4808(19) . ?
C38 C63 1.4731(19) . ?
C39 C44 1.387(2) . ?
C39 C40 1.399(2) . ?
C40 C41 1.384(2) . ?
C41 C42 1.381(3) . ?
C42 C43 1.384(3) . ?
C43 C44 1.392(2) . ?
C45 C46 1.397(2) . ?
C45 C50 1.399(2) . ?
C46 C47 1.388(2) . ?
C47 C48 1.384(2) . ?
C48 C49 1.391(2) . ?
C49 C50 1.383(2) . ?
C51 C52 1.394(2) . ?
C51 C56 1.396(2) . ?
C52 C53 1.389(2) . ?
C53 C54 1.386(2) . ?
C54 C55 1.384(2) . ?
C55 C56 1.389(2) . ?
C57 C58 1.394(2) . ?
C57 C62 1.395(2) . ?
C58 C59 1.394(2) . ?
C59 C60 1.377(3) . ?
C60 C61 1.388(3) . ?
C61 C62 1.390(2) . ?
C63 C68 1.403(2) . ?
C63 C64 1.404(2) . ?
C64 C65 1.385(2) . ?
C65 C66 1.391(2) . ?
C66 C67 1.384(2) . ?
C67 C68 1.389(2) . ?
Cl1F S1F 2.064(8) . ?
S1F O1F 1.420(13) . ?
S1F O2F 1.429(10) . ?
